data_1100612
loop_
_publ_author_name
'Anfang, S.'
'Seybert, G.'
'Harms, K.'
'Geiseler, G.'
'Massa, W.'
'Dehnicke, K.'

_publ_section_title
;
 Reaktionen von LiNPPh~3~ mit den Cyclooctatetraenid-Komplexen
 [Ln(C~8~H~8~)Cl(THF)~2~]~2~ von Cer und Samarium. Die Kristallstrukturen
 von [LiNPPh~3~]~6~, [Ln(C~8~H~8~)Li~3~Cl~2~(NPPh~3~)~2~(THF)~3~]
 (Ln = Ce, Sm) und [Li(THF)~4~][Sm(C~8~H~8~)~2~]
;
_journal_coden_ASTM ZAACAB
_journal_issue 7
_journal_name_full
;
 Zeitschrift fuer Anorganische und Allgemeine Chemie
;
_journal_page_first 1187
_journal_page_last 1192
_journal_paper_doi 10.1002/(sici)1521-3749(199807)624:7<1187::aid-zaac1187>3.0.co;2-1
_journal_volume 624
_journal_year 1998
_chemical_formula_sum 'C68 H86 Cl2 Li3 N2 O6 P2 Sm'
_space_group_IT_number 15
_symmetry_cell_setting monoclinic
_symmetry_space_group_name_Hall '-I 2ya'
_symmetry_space_group_name_H-M 'I 1 2/a 1'
_cell_angle_alpha 90
_cell_angle_beta 98.881(11)
_cell_angle_gamma 90
_cell_formula_units_Z 8
_cell_length_a 22.099(2)
_cell_length_b 21.4538(14)
_cell_length_c 31.526(3)
_cod_original_sg_symbol_H-M 'I 2/a'
_cod_original_formula_sum 'C68 H86 Cl2 Li3 N2 O6 P2 Sm1'
_cod_database_code 1100612

loop_
_symmetry_equiv_pos_site_id
_symmetry_equiv_pos_as_xyz
1 x,y,z
2 1/2+x,1/2+y,1/2+z
3 1/2+x,-y,z
4 x,1/2-y,1/2+z
5 -x,-y,-z
6 -1/2-x,-1/2-y,-1/2-z
7 -1/2-x,y,-z
8 -x,-1/2+y,-1/2-z

loop_
_atom_site_label
_atom_site_type_symbol
_atom_site_fract_x
_atom_site_fract_y
_atom_site_fract_z
Sm1 Sm 0.38409(1) 0.44241(2) 0.32312(1)
P1 P 0.38183(6) 0.43955(10) 0.20584(4)
N1 N 0.36038(18) 0.4649(2) 0.24660(13)
C1 C 0.3888(3) 0.3964(3) 0.4037(2)
H1 H 0.36580 0.40540 0.42610
Cl1 Cl 0.25331(5) 0.44515(9) 0.31363(4)
O1 O 0.39708(17) 0.6247(2) 0.22609(12)
Li1 Li 0.3610(3) 0.5597(5) 0.2583(3)
P2 P 0.40394(7) 0.60616(7) 0.35458(5)
N2 N 0.37097(16) 0.5543(3) 0.32529(13)
C2 C 0.3625(3) 0.3485(3) 0.3767(2)
H2 H 0.32640 0.33210 0.38550
O2 O 0.22294(19) 0.5913(2) 0.35194(14)
Li2 Li 0.2760(4) 0.5567(6) 0.3167(3)
Cl2 Cl 0.25063(6) 0.58207(7) 0.24311(5)
C3 C 0.3771(3) 0.3186(3) 0.3394(2)
H3 H 0.34770 0.28820 0.32840
O3 O 0.19863(16) 0.4355(2) 0.20318(13)
Li3 Li 0.2645(4) 0.4707(5) 0.2417(3)
C4 C 0.4246(3) 0.3235(3) 0.3150(2)
H4 H 0.42140 0.29380 0.29240
C5 C 0.4767(3) 0.3628(3) 0.3165(2)
H5 H 0.49920 0.35510 0.29370
C6 C 0.5028(3) 0.4111(3) 0.3445(2)
H6 H 0.53920 0.42720 0.33620
C7 C 0.4887(3) 0.4404(4) 0.38070(19)
H7 H 0.51750 0.47170 0.39120
C8 C 0.4412(3) 0.4347(3) 0.40575(18)
H8 H 0.44550 0.46290 0.42920
C9 C 0.4609(3) 0.6337(4) 0.2223(2)
H9 H 0.47010 0.61500 0.19530
H10 H 0.48760 0.61410 0.24670
C10 C 0.4708(3) 0.7018(4) 0.2222(3)
H11 H 0.50000 0.71320 0.20260
H12 H 0.48690 0.71700 0.25150
C11 C 0.4094(4) 0.7281(4) 0.2070(3)
H13 H 0.40950 0.75130 0.17990
H14 H 0.39720 0.75690 0.22870
C12 C 0.3659(3) 0.6741(4) 0.1999(2)
H15 H 0.32640 0.68440 0.20930
H16 H 0.35830 0.66190 0.16930
C13 C 0.1906(3) 0.5572(4) 0.3803(2)
H17 H 0.21780 0.52610 0.39690
H18 H 0.15500 0.53510 0.36400
C14 C 0.1702(4) 0.6041(4) 0.4092(3)
H19 H 0.20080 0.60940 0.43540
H20 H 0.13050 0.59210 0.41770
C15 C 0.1639(4) 0.6633(4) 0.3826(3)
H21 H 0.12510 0.66340 0.36220
H22 H 0.16520 0.70060 0.40120
C16 C 0.216(2) 0.6614(18) 0.3603(16)
H23 H 0.25300 0.67840 0.37840
H24 H 0.20810 0.68520 0.33310
C17? C 0.1894(8) 0.6483(7) 0.3421(5)
H25? H 0.15600 0.64250 0.31770
H26? H 0.21670 0.68200 0.33500
C18 C 0.1673(3) 0.4609(4) 0.1648(2)
H27 H 0.19120 0.45510 0.14100
H28 H 0.15970 0.50600 0.16820
C19 C 0.1063(4) 0.4244(5) 0.1562(3)
H29 H 0.10570 0.39500 0.13190
H30 H 0.07080 0.45290 0.15010
C20 C 0.107(2) 0.387(3) 0.2023(19)
H31 H 0.08720 0.41200 0.22290
H32 H 0.08640 0.34590 0.19800
C21? C 0.1213(7) 0.3649(7) 0.1771(8)
H33? H 0.13890 0.33580 0.15790
H34? H 0.08470 0.34550 0.18610
C22 C 0.1670(4) 0.3816(4) 0.2147(3)
H35 H 0.18210 0.34440 0.20100
H36 H 0.17550 0.37570 0.24620
C23 C 0.3734(3) 0.4931(3) 0.15985(17)
C24 C 0.4192(4) 0.5028(4) 0.1350(2)
H37 H 0.45780 0.48260 0.14190
C25 C 0.4078(4) 0.5426(5) 0.0999(3)
H38 H 0.43890 0.54890 0.08270
C26 C 0.3541(4) 0.5723(5) 0.0896(2)
H39 H 0.34730 0.59900 0.06530
C27 C 0.3097(4) 0.5636(5) 0.1144(2)
H40 H 0.27170 0.58460 0.10730
C28 C 0.3189(3) 0.5254(4) 0.1490(2)
H41 H 0.28740 0.52060 0.16610
C29 C 0.3413(3) 0.3714(3) 0.1828(2)
C30 C 0.3274(3) 0.3583(4) 0.1391(2)
H42 H 0.34000 0.38630 0.11880
C31 C 0.2950(4) 0.3041(5) 0.1249(3)
H43 H 0.28450 0.29620 0.09500
C32 C 0.2784(3) 0.2626(5) 0.1541(4)
H44 H 0.25790 0.22520 0.14420
C33 C 0.2909(3) 0.2740(4) 0.1963(3)
H45 H 0.27850 0.24520 0.21620
C34 C 0.3217(3) 0.3279(3) 0.2109(2)
H46 H 0.32980 0.33560 0.24090
C35 C 0.4618(3) 0.4170(3) 0.2109(2)
C36 C 0.5064(3) 0.4573(3) 0.23234(18)
H47 H 0.49380 0.49510 0.24400
C37 C 0.5688(2) 0.4432(4) 0.23692(18)
H48 H 0.59810 0.47160 0.25110
C38 C 0.5878(3) 0.3878(3) 0.2209(2)
H49 H 0.63010 0.37770 0.22450
C39 C 0.5448(3) 0.3472(3) 0.1994(2)
H50 H 0.55760 0.30940 0.18790
C40 C 0.4813(3) 0.3624(3) 0.1945(2)
H51 H 0.45200 0.33440 0.17970
C41 C 0.4140(3) 0.5907(3) 0.41153(17)
C42 C 0.4687(3) 0.5974(3) 0.43923(19)
H52 H 0.50400 0.61170 0.42840
C43 C 0.4727(4) 0.5835(3) 0.4827(2)
H53 H 0.51090 0.58740 0.50110
C44 C 0.4220(4) 0.5640(4) 0.4993(2)
H54 H 0.42470 0.55480 0.52900
C45 C 0.3670(3) 0.5580(5) 0.4722(2)
H55 H 0.33140 0.54460 0.48310
C46 C 0.3640(3) 0.5716(3) 0.42945(18)
H56 H 0.32570 0.56760 0.41130
C47 C 0.4816(2) 0.6250(3) 0.34456(17)
C48 C 0.5152(3) 0.5784(3) 0.32849(17)
H57 H 0.49720 0.53850 0.32230
C49 C 0.5750(3) 0.5893(3) 0.3213(2)
H58 H 0.59750 0.55660 0.31080
C50 C 0.6017(3) 0.6465(4) 0.3293(2)
H59 H 0.64240 0.65350 0.32410
C51 C 0.5695(3) 0.6938(3) 0.3449(2)
H60 H 0.58770 0.73370 0.35030
C52 C 0.5093(3) 0.6829(3) 0.35299(19)
H61 H 0.48750 0.71550 0.36430
C53 C 0.3657(2) 0.6823(3) 0.35044(17)
C54 C 0.3396(2) 0.7036(3) 0.31064(18)
H62 H 0.34090 0.67840 0.28600
C55 C 0.3116(3) 0.7612(3) 0.30591(19)
H63 H 0.29410 0.77480 0.27800
C56 C 0.3082(3) 0.7986(3) 0.3396(2)
H64 H 0.28870 0.83810 0.33600
C57 C 0.3338(4) 0.7779(4) 0.3791(2)
H65 H 0.33160 0.80330 0.40350
C58 C 0.3630(4) 0.7206(3) 0.3847(2)
H66 H 0.38120 0.70780 0.41260

loop_
_atom_type_symbol
_atom_type_radius_bond
C 0.68
H 0.23
Cl 1.03
Li 1.04
N 0.68
O 0.68
P 1.05
Sm 1.79
